data_4512278
loop_
_publ_author_name
'Hain, Malia S.'
'Fukuda, Yoko'
'Rojas Ram\'irez, Carolina'
'Winer, Benjamin Y.'
'Winslow, Stephanie E.'
'Pike, Robert D.'
'Bebout, Deborah C.'

_publ_section_title
;
 Staging Bonding between Group 12 Metal Ions and Neutral Selenium Donors:
 Intermolecular Interactions of Mixed N,Se Donor Ligands and Anions
;
_journal_issue 12
_journal_name_full 'Crystal Growth &amp; Design'
_journal_page_first 6497
_journal_paper_doi 10.1021/cg501395p
_journal_volume 14
_journal_year 2014
_chemical_formula_moiety 'C12 H12 Cl2 N2 Se Zn'
_chemical_formula_sum 'C12 H12 Cl2 N2 Se Zn'
_chemical_formula_weight 399.47
_chemical_name_systematic
; 
dichloro-(bis(2-pyridylmethyl)selenide-N,N')-zinc(ii)
;
_space_group_crystal_system monoclinic
_space_group_IT_number 15
_space_group_name_Hall '-C 2yc'
_space_group_name_H-M_alt 'C 1 2/c 1'
_symmetry_space_group_name_Hall '-C 2yc'
_symmetry_space_group_name_H-M 'C 1 2/c 1'
_atom_sites_solution_hydrogens geom
_audit_creation_method SHELXL-2014/5
_cell_angle_alpha 90
_cell_angle_beta 121.2470(14)
_cell_angle_gamma 90
_cell_formula_units_Z 8
_cell_length_a 23.6226(10)
_cell_length_b 8.4580(4)
_cell_length_c 16.2905(7)
_cell_measurement_reflns_used 9972
_cell_measurement_temperature 150(2)
_cell_measurement_theta_max 69.37
_cell_measurement_theta_min 3.17
_cell_volume 2782.7(2)
_computing_cell_refinement 'SAINTPLUS (Bruker AXS, 2004)'
_computing_data_collection 'APEX2 (Bruker AXS, 2004)'
_computing_data_reduction SAINTPLUS
_computing_molecular_graphics 'SHELXLE (Hubschle, 2011)'
_computing_publication_material 'Mercury 3.3 (CCDC, 2014)'
_computing_structure_refinement 'SHELXL-2014/5 (Sheldrick, 2014)'
_computing_structure_solution 'SHELXS97 (Sheldrick, 1997)'
_diffrn_ambient_temperature 150(2)
_diffrn_measured_fraction_theta_full 0.977
_diffrn_measured_fraction_theta_max 0.994
_diffrn_measurement_device_type 'Bruker SMART APEX II CCD'
_diffrn_measurement_method '\w and \y'
_diffrn_radiation_monochromator graphite
_diffrn_radiation_source 'fine-focus sealed tube'
_diffrn_radiation_type CuK\a
_diffrn_radiation_wavelength 1.54178
_diffrn_reflns_av_R_equivalents 0.0383
_diffrn_reflns_av_unetI/netI 0.0246
_diffrn_reflns_Laue_measured_fraction_full 0.977
_diffrn_reflns_Laue_measured_fraction_max 0.994
_diffrn_reflns_limit_h_max 27
_diffrn_reflns_limit_h_min -28
_diffrn_reflns_limit_k_max 10
_diffrn_reflns_limit_k_min -10
_diffrn_reflns_limit_l_max 19
_diffrn_reflns_limit_l_min -18
_diffrn_reflns_number 15011
_diffrn_reflns_point_group_measured_fraction_full 0.977
_diffrn_reflns_point_group_measured_fraction_max 0.994
_diffrn_reflns_theta_full 67.679
_diffrn_reflns_theta_max 66.990
_diffrn_reflns_theta_min 4.378
_exptl_absorpt_coefficient_mu 8.827
_exptl_absorpt_correction_T_max 0.6011
_exptl_absorpt_correction_T_min 0.1184
_exptl_absorpt_correction_type numerical
_exptl_absorpt_process_details 'SADABS (Sheldrick, 2004)'
_exptl_crystal_colour colorless
_exptl_crystal_density_diffrn 1.907
_exptl_crystal_description block
_exptl_crystal_F_000 1568
_exptl_crystal_size_max 0.533
_exptl_crystal_size_mid 0.175
_exptl_crystal_size_min 0.138
_refine_diff_density_max 0.576
_refine_diff_density_min -0.800
_refine_diff_density_rms 0.113
_refine_ls_extinction_method none
_refine_ls_goodness_of_fit_ref 1.168
_refine_ls_hydrogen_treatment constr
_refine_ls_matrix_type full
_refine_ls_number_parameters 163
_refine_ls_number_reflns 2455
_refine_ls_number_restraints 0
_refine_ls_restrained_S_all 1.168
_refine_ls_R_factor_all 0.0326
_refine_ls_R_factor_gt 0.0316
_refine_ls_shift/su_max 0.001
_refine_ls_shift/su_mean 0.000
_refine_ls_structure_factor_coef Fsqd
_refine_ls_weighting_details 'w=1/[\s^2^(Fo^2^)+(0.0456P)^2^+10.1337P] where P=(Fo^2^+2Fc^2^)/3'
_refine_ls_weighting_scheme calc
_refine_ls_wR_factor_gt 0.0886
_refine_ls_wR_factor_ref 0.0892
_reflns_Friedel_coverage 0.000
_reflns_number_gt 2367
_reflns_number_total 2455
_reflns_threshold_expression 'I > 2\s(I)'
_cod_data_source_file cg501395p_si_002.cif
_cod_data_source_block C2onc_Compound_1a
_cod_depositor_comments 'Adding full bibliography for 4512278--4512284.cif.'
_cod_database_code 4512278
_shelx_space_group_comment
;
The symmetry employed for this shelxl refinement is uniquely defined
by the following loop, which should always be used as a source of
symmetry information in preference to the above space-group names.
They are only intended as comments.
;
_shelx_estimated_absorpt_t_min 0.089
_shelx_estimated_absorpt_t_max 0.376
_shelxl_version_number 2014/5

loop_
_space_group_symop_operation_xyz
'x, y, z'
'-x, y, -z+1/2'
'x+1/2, y+1/2, z'
'-x+1/2, y+1/2, -z+1/2'
'-x, -y, -z'
'x, -y, z-1/2'
'-x+1/2, -y+1/2, -z'
'x+1/2, -y+1/2, z-1/2'

loop_
_atom_site_label
_atom_site_type_symbol
_atom_site_fract_x
_atom_site_fract_y
_atom_site_fract_z
_atom_site_U_iso_or_equiv
_atom_site_adp_type
_atom_site_occupancy
_atom_site_site_symmetry_order
_atom_site_calc_flag
_atom_site_refinement_flags_posn
_atom_site_refinement_flags_adp
Se1 Se 0.32806(2) 1.11922(4) 0.38414(2) 0.02203(14) Uani 1 1 d . .
Zn1 Zn 0.40111(2) 0.75226(5) 0.29271(3) 0.01680(15) Uani 1 1 d . .
Cl1 Cl 0.50332(4) 0.65610(10) 0.38302(6) 0.0255(2) Uani 1 1 d . .
Cl2 Cl 0.32878(4) 0.64098(10) 0.15239(6) 0.0245(2) Uani 1 1 d . .
N1 N 0.35638(13) 0.7151(3) 0.37206(18) 0.0165(5) Uani 1 1 d . .
N2 N 0.40747(13) 0.9817(3) 0.2569(2) 0.0200(6) Uani 1 1 d . .
C1 C 0.37620(17) 0.5857(4) 0.4289(2) 0.0198(7) Uani 1 1 d . .
H1 H 0.4163 0.5357 0.4432 0.024 Uiso 1 1 calc R U
C2 C 0.34118(17) 0.5225(4) 0.4673(2) 0.0213(7) Uani 1 1 d . .
H2 H 0.3569 0.4318 0.5075 0.026 Uiso 1 1 calc R U
C3 C 0.28213(17) 0.5950(4) 0.4456(2) 0.0225(7) Uani 1 1 d . .
H3 H 0.2557 0.5519 0.4685 0.027 Uiso 1 1 calc R U
C4 C 0.26237(17) 0.7308(4) 0.3902(2) 0.0210(7) Uani 1 1 d . .
H4 H 0.2231 0.7841 0.3769 0.025 Uiso 1 1 calc R U
C5 C 0.30023(15) 0.7890(4) 0.3540(2) 0.0173(6) Uani 1 1 d . .
C6 C 0.28221(16) 0.9398(4) 0.2981(2) 0.0195(7) Uani 1 1 d . .
H6A H 0.2337 0.9561 0.2648 0.023 Uiso 1 1 calc R U
H6B H 0.2947 0.9332 0.2489 0.023 Uiso 1 1 calc R U
C7 C 0.41667(17) 1.0847(4) 0.4028(2) 0.0224(7) Uani 1 1 d . .
H7A H 0.4486 1.1588 0.4523 0.027 Uiso 1 1 calc R U
H7B H 0.4314 0.9757 0.4262 0.027 Uiso 1 1 calc R U
C8 C 0.41638(16) 1.1090(4) 0.3120(2) 0.0204(7) Uani 1 1 d . .
C9 C 0.42292(17) 1.2594(4) 0.2830(3) 0.0261(8) Uani 1 1 d . .
H9 H 0.4292 1.3484 0.3224 0.031 Uiso 1 1 calc R U
C10 C 0.42024(17) 1.2792(4) 0.1965(3) 0.0280(8) Uani 1 1 d . .
H10 H 0.4248 1.3812 0.1761 0.034 Uiso 1 1 calc R U
C11 C 0.41079(18) 1.1473(4) 0.1406(3) 0.0276(8) Uani 1 1 d . .
H11 H 0.4085 1.1576 0.0809 0.033 Uiso 1 1 calc R U
C12 C 0.40475(17) 1.0007(4) 0.1723(2) 0.0230(7) Uani 1 1 d . .
H12 H 0.3985 0.9104 0.1338 0.028 Uiso 1 1 calc R U

loop_
_atom_site_aniso_label
_atom_site_aniso_U_11
_atom_site_aniso_U_22
_atom_site_aniso_U_33
_atom_site_aniso_U_23
_atom_site_aniso_U_13
_atom_site_aniso_U_12
Se1 0.0302(2) 0.0154(2) 0.0219(2) -0.00235(13) 0.01455(17) 0.00278(14)
Zn1 0.0215(2) 0.0133(2) 0.0156(2) -0.00011(15) 0.00960(19) 0.00091(16)
Cl1 0.0214(4) 0.0252(4) 0.0255(4) 0.0024(3) 0.0091(3) 0.0047(3)
Cl2 0.0284(4) 0.0272(4) 0.0194(4) -0.0077(3) 0.0134(3) -0.0076(3)
N1 0.0219(13) 0.0136(13) 0.0127(12) -0.0001(10) 0.0081(11) 0.0033(11)
N2 0.0226(13) 0.0174(14) 0.0202(13) 0.0008(11) 0.0112(11) 0.0023(11)
C1 0.0263(16) 0.0158(16) 0.0154(15) -0.0023(13) 0.0095(13) 0.0021(13)
C2 0.0319(17) 0.0178(16) 0.0152(15) -0.0003(13) 0.0130(14) -0.0006(14)
C3 0.0264(17) 0.0241(17) 0.0184(16) -0.0034(14) 0.0127(14) -0.0062(14)
C4 0.0217(16) 0.0223(17) 0.0172(16) -0.0020(13) 0.0089(13) -0.0001(14)
C5 0.0208(15) 0.0157(16) 0.0133(14) -0.0011(13) 0.0075(13) 0.0011(13)
C6 0.0242(16) 0.0172(16) 0.0168(15) 0.0023(13) 0.0104(13) 0.0066(14)
C7 0.0246(16) 0.0179(16) 0.0183(16) -0.0037(13) 0.0065(13) 0.0000(14)
C8 0.0180(15) 0.0165(17) 0.0225(17) 0.0001(13) 0.0075(13) 0.0025(13)
C9 0.0247(17) 0.0178(18) 0.035(2) -0.0016(14) 0.0146(16) 0.0010(14)
C10 0.0262(18) 0.0204(18) 0.040(2) 0.0096(16) 0.0186(17) 0.0038(15)
C11 0.0295(18) 0.029(2) 0.0261(18) 0.0074(15) 0.0156(16) 0.0033(15)
C12 0.0264(16) 0.0215(18) 0.0216(17) -0.0010(14) 0.0129(14) -0.0005(14)

loop_
_atom_type_symbol
_atom_type_description
_atom_type_scat_dispersion_real
_atom_type_scat_dispersion_imag
_atom_type_scat_source
C C 0.0181 0.0091 'International Tables Vol C Tables 4.2.6.8 and 6.1.1.4'
H H 0.0000 0.0000 'International Tables Vol C Tables 4.2.6.8 and 6.1.1.4'
N N 0.0311 0.0180 'International Tables Vol C Tables 4.2.6.8 and 6.1.1.4'
Cl Cl 0.3639 0.7018 'International Tables Vol C Tables 4.2.6.8 and 6.1.1.4'
Zn Zn -1.5491 0.6778 'International Tables Vol C Tables 4.2.6.8 and 6.1.1.4'
Se Se -0.7943 1.1372 'International Tables Vol C Tables 4.2.6.8 and 6.1.1.4'

loop_
_geom_angle_atom_site_label_1
_geom_angle_atom_site_label_2
_geom_angle_atom_site_label_3
_geom_angle
C6 Se1 C7 98.25(14)
N2 Zn1 N1 117.16(11)
N2 Zn1 Cl1 108.56(8)
N1 Zn1 Cl1 105.12(8)
N2 Zn1 Cl2 103.72(8)
N1 Zn1 Cl2 101.97(8)
Cl1 Zn1 Cl2 120.92(4)
C1 N1 C5 118.4(3)
C1 N1 Zn1 116.3(2)
C5 N1 Zn1 123.6(2)
C8 N2 C12 119.4(3)
C8 N2 Zn1 125.1(2)
C12 N2 Zn1 115.4(2)
N1 C1 C2 123.3(3)
N1 C1 H1 118.3
C2 C1 H1 118.3
C1 C2 C3 118.2(3)
C1 C2 H2 120.9
C3 C2 H2 120.9
C4 C3 C2 119.1(3)
C4 C3 H3 120.5
C2 C3 H3 120.5
C3 C4 C5 119.8(3)
C3 C4 H4 120.1
C5 C4 H4 120.1
N1 C5 C4 121.1(3)
N1 C5 C6 117.6(3)
C4 C5 C6 121.2(3)
C5 C6 Se1 110.3(2)
C5 C6 H6A 109.6
Se1 C6 H6A 109.6
C5 C6 H6B 109.6
Se1 C6 H6B 109.6
H6A C6 H6B 108.1
C8 C7 Se1 111.6(2)
C8 C7 H7A 109.3
Se1 C7 H7A 109.3
C8 C7 H7B 109.3
Se1 C7 H7B 109.3
H7A C7 H7B 108.0
N2 C8 C9 120.7(3)
N2 C8 C7 118.0(3)
C9 C8 C7 121.2(3)
C10 C9 C8 120.0(3)
C10 C9 H9 120.0
C8 C9 H9 120.0
C11 C10 C9 118.5(3)
C11 C10 H10 120.8
C9 C10 H10 120.8
C12 C11 C10 119.5(3)
C12 C11 H11 120.3
C10 C11 H11 120.3
N2 C12 C11 121.9(3)
N2 C12 H12 119.1
C11 C12 H12 119.1

loop_
_geom_bond_atom_site_label_1
_geom_bond_atom_site_label_2
_geom_bond_distance
Se1 C6 1.966(3)
Se1 C7 1.975(3)
Zn1 N2 2.055(3)
Zn1 N1 2.075(3)
Zn1 Cl1 2.2294(9)
Zn1 Cl2 2.2313(9)
N1 C1 1.351(4)
N1 C5 1.354(4)
N2 C8 1.347(4)
N2 C12 1.354(4)
C1 C2 1.377(5)
C1 H1 0.9500
C2 C3 1.391(5)
C2 H2 0.9500
C3 C4 1.383(5)
C3 H3 0.9500
C4 C5 1.392(5)
C4 H4 0.9500
C5 C6 1.495(4)
C6 H6A 0.9900
C6 H6B 0.9900
C7 C8 1.490(5)
C7 H7A 0.9900
C7 H7B 0.9900
C8 C9 1.393(5)
C9 C10 1.388(6)
C9 H9 0.9500
C10 C11 1.383(5)
C10 H10 0.9500
C11 C12 1.379(5)
C11 H11 0.9500
C12 H12 0.9500

loop_
_geom_torsion_atom_site_label_1
_geom_torsion_atom_site_label_2
_geom_torsion_atom_site_label_3
_geom_torsion_atom_site_label_4
_geom_torsion
C5 N1 C1 C2 1.9(5)
Zn1 N1 C1 C2 -163.5(3)
N1 C1 C2 C3 0.6(5)
C1 C2 C3 C4 -2.8(5)
C2 C3 C4 C5 2.5(5)
C1 N1 C5 C4 -2.2(4)
Zn1 N1 C5 C4 162.1(2)
C1 N1 C5 C6 174.8(3)
Zn1 N1 C5 C6 -20.9(4)
C3 C4 C5 N1 0.0(5)
C3 C4 C5 C6 -176.9(3)
N1 C5 C6 Se1 -84.9(3)
C4 C5 C6 Se1 92.1(3)
C12 N2 C8 C9 -0.1(5)
Zn1 N2 C8 C9 177.2(2)
C12 N2 C8 C7 177.8(3)
Zn1 N2 C8 C7 -4.9(4)
Se1 C7 C8 N2 -93.9(3)
Se1 C7 C8 C9 84.0(4)
N2 C8 C9 C10 0.0(5)
C7 C8 C9 C10 -177.8(3)
C8 C9 C10 C11 0.2(5)
C9 C10 C11 C12 -0.4(5)
C8 N2 C12 C11 -0.1(5)
Zn1 N2 C12 C11 -177.6(3)
C10 C11 C12 N2 0.3(5)
N2 Zn1 N1 C5 42.9(3)
C5 C6 Se1 C7 76.7(2)
C6 Se1 C7 C8 66.2(3)
C8 N2 Zn1 N1 34.2(3)
